data_7023159
loop_
_publ_author_name
'Dai, Jun'
'Zhou, Kaifeng'
'Li, Ming'
'Sun, Huiqin'
'Chen, Yunqing'
'Su, Shijian'
'Pu, Xuemei'
'Huang, Yan'
'Lu, Zhiyun'

_publ_section_title
;
 Iridium(III) complexes with enhanced film amorphism as guests for
 efficient orange solution-processed single-layer PhOLEDs with low
 efficiency roll-off.
;
_journal_issue 29
_journal_name_full 'Dalton transactions (Cambridge, England : 2003)'
_journal_page_first 10559
_journal_page_last 10571
_journal_paper_doi 10.1039/c3dt50834j
_journal_volume 42
_journal_year 2013
_chemical_formula_moiety 'C31 H23 Ir N2 O2 S2, C6 H6'
_chemical_formula_sum 'C37 H28 Ir N2 O2 S2'
_chemical_formula_weight 788.93
_chemical_name_systematic
;
?
;
_space_group_crystal_system monoclinic
_space_group_IT_number 14
_space_group_name_Hall '-P 2ybc'
_space_group_name_H-M_alt 'P 1 21/c 1'
_symmetry_space_group_name_Hall '-P 2ybc'
_symmetry_space_group_name_H-M 'P 1 21/c 1'
_atom_sites_solution_hydrogens geom
_atom_sites_solution_primary direct
_atom_sites_solution_secondary difmap
_audit_creation_date 2011-12-09
_audit_creation_method
;
Olex2 1.1
(compiled 2011.11.01 svn.r2039, GUI svn.r3906)
;
_cell_angle_alpha 90.00
_cell_angle_beta 96.573(4)
_cell_angle_gamma 90.00
_cell_formula_units_Z 4
_cell_length_a 14.8264(7)
_cell_length_b 15.4413(5)
_cell_length_c 13.7415(5)
_cell_measurement_reflns_used 5224
_cell_measurement_temperature 130.00(10)
_cell_measurement_theta_max 26.3151
_cell_measurement_theta_min 2.7523
_cell_volume 3125.3(2)
_computing_cell_refinement
;
CrysAlisPro, Agilent Technologies,
Version 1.171.35.15 (release 03-08-2011 CrysAlis171 .NET)
(compiled Aug 3 2011,13:03:54)
;
_computing_data_collection
;
CrysAlisPro, Agilent Technologies,
Version 1.171.35.15 (release 03-08-2011 CrysAlis171 .NET)
(compiled Aug 3 2011,13:03:54)
;
_computing_data_reduction
;
CrysAlisPro, Agilent Technologies,
Version 1.171.35.15 (release 03-08-2011 CrysAlis171 .NET)
(compiled Aug 3 2011,13:03:54)
;
_computing_molecular_graphics
;
O. V. Dolomanov, L. J. Bourhis, R. J. Gildea, J. A. K. Howard and H. Puschmann,
OLEX2: a complete structure solution, refinement and analysis program.
J. Appl. Cryst. (2009). 42, 339-341.
;
_computing_publication_material
;
O. V. Dolomanov, L. J. Bourhis, R. J. Gildea, J. A. K. Howard and H. Puschmann,
OLEX2: a complete structure solution, refinement and analysis program.
J. Appl. Cryst. (2009). 42, 339-341.
;
_computing_structure_refinement
;
SHELXL, G.M. Sheldrick, Acta Cryst.
2008). A64, 112-122
;
_computing_structure_solution
;
SHELXS, G.M. Sheldrick, Acta Cryst.
(2008). A64, 112-122
;
_diffrn_ambient_temperature 130.00(10)
_diffrn_detector_area_resol_mean 16.0874
_diffrn_measured_fraction_theta_full 0.742
_diffrn_measured_fraction_theta_max 0.742
_diffrn_measurement_details
;
1 omega -26.00 5.00 1.0000 10.0000
omega____ theta____ kappa____ phi______ frames
- -16.8924 -65.0000 130.0000 31

2 omega -2.00 87.00 1.0000 10.0000
omega____ theta____ kappa____ phi______ frames
- 19.8611 77.0000 120.0000 89

3 omega -47.00 49.00 1.0000 10.0000
omega____ theta____ kappa____ phi______ frames
- 19.8611 -77.0000 0.0000 96
;
_diffrn_measurement_device_type 'Xcalibur, Eos'
_diffrn_measurement_method '\w scans'
_diffrn_orient_matrix_UB_11 -0.0298578000
_diffrn_orient_matrix_UB_12 0.0326995000
_diffrn_orient_matrix_UB_13 -0.0208012000
_diffrn_orient_matrix_UB_21 0.0315750000
_diffrn_orient_matrix_UB_22 0.0109034000
_diffrn_orient_matrix_UB_23 -0.0331011000
_diffrn_orient_matrix_UB_31 -0.0206920000
_diffrn_orient_matrix_UB_32 -0.0303987000
_diffrn_orient_matrix_UB_33 -0.0342091000
_diffrn_radiation_monochromator graphite
_diffrn_radiation_type 'Mo K\a'
_diffrn_radiation_wavelength 0.7107
_diffrn_reflns_av_R_equivalents 0.0478
_diffrn_reflns_av_unetI/netI 0.0648
_diffrn_reflns_limit_h_max 9
_diffrn_reflns_limit_h_min -17
_diffrn_reflns_limit_k_max 18
_diffrn_reflns_limit_k_min -12
_diffrn_reflns_limit_l_max 15
_diffrn_reflns_limit_l_min -15
_diffrn_reflns_number 8700
_diffrn_reflns_theta_full 25.00
_diffrn_reflns_theta_max 25.00
_diffrn_reflns_theta_min 2.98
_diffrn_source 'Enhance (Mo) X-ray Source'
_exptl_absorpt_coefficient_mu 4.443
_exptl_absorpt_correction_T_max 1.00000
_exptl_absorpt_correction_T_min 0.73458
_exptl_absorpt_correction_type multi-scan
_exptl_absorpt_process_details
;
CrysAlisPro, Agilent Technologies,
Version 1.171.35.15 (release 03-08-2011 CrysAlis171 .NET)
(compiled Aug 3 2011,13:03:54)
Empirical absorption correction using spherical harmonics,
implemented in SCALE3 ABSPACK scaling algorithm.
;
_exptl_crystal_colour red
_exptl_crystal_density_diffrn 1.677
_exptl_crystal_density_method 'not measured'
_exptl_crystal_description block
_exptl_crystal_F_000 1556
_exptl_crystal_size_max 0.40
_exptl_crystal_size_mid 0.35
_exptl_crystal_size_min 0.35
_refine_diff_density_max 0.988
_refine_diff_density_min -1.049
_refine_diff_density_rms 0.127
_refine_ls_extinction_method none
_refine_ls_goodness_of_fit_ref 0.964
_refine_ls_hydrogen_treatment mixed
_refine_ls_matrix_type full
_refine_ls_number_parameters 399
_refine_ls_number_reflns 4094
_refine_ls_number_restraints 0
_refine_ls_restrained_S_all 0.964
_refine_ls_R_factor_all 0.0524
_refine_ls_R_factor_gt 0.0350
_refine_ls_shift/su_max 0.000
_refine_ls_shift/su_mean 0.000
_refine_ls_structure_factor_coef Fsqd
_refine_ls_weighting_details 'calc w=1/[\s^2^(Fo^2^)+(0.0452P)^2^+0.0000P] where P=(Fo^2^+2Fc^2^)/3'
_refine_ls_weighting_scheme calc
_refine_ls_wR_factor_gt 0.0797
_refine_ls_wR_factor_ref 0.0845
_reflns_number_gt 3144
_reflns_number_total 4094
_reflns_threshold_expression >2sigma(I)
_cod_data_source_file c3dt50834j.txt
_cod_data_source_block twin_twin1_hklf4
_cod_database_code 7023159
_chemical_oxdiff_formula C20H20N2O2S2Ir1

loop_
_space_group_symop_id
_space_group_symop_operation_xyz
1 'x, y, z'
2 '-x, y+1/2, -z+1/2'
3 '-x, -y, -z'
4 'x, -y-1/2, z-1/2'

loop_
_atom_site_label
_atom_site_type_symbol
_atom_site_fract_x
_atom_site_fract_y
_atom_site_fract_z
_atom_site_U_iso_or_equiv
_atom_site_adp_type
_atom_site_occupancy
_atom_site_symmetry_multiplicity
_atom_site_calc_flag
_atom_site_refinement_flags
Ir1 Ir 0.285835(18) 0.008402(14) 0.733156(18) 0.01746(10) Uani 1 1 d .
S1 S 0.19470(17) -0.12713(13) 0.45082(14) 0.0378(5) Uani 1 1 d .
S2 S 0.21019(14) 0.14178(11) 1.00168(13) 0.0261(4) Uani 1 1 d .
O1 O 0.3876(3) 0.0722(3) 0.6584(3) 0.0218(11) Uani 1 1 d .
O2 O 0.3942(3) -0.0517(3) 0.8261(3) 0.0211(11) Uani 1 1 d .
N1 N 0.2721(4) -0.0781(3) 0.6184(4) 0.0205(13) Uani 1 1 d .
N2 N 0.2774(4) 0.0946(3) 0.8451(4) 0.0202(13) Uani 1 1 d .
C1 C 0.2765(6) -0.1933(5) 0.5108(5) 0.034(2) Uani 1 1 d .
C1A C 0.3116(5) -0.1575(4) 0.6008(5) 0.0211(16) Uani 1 1 d .
C1B C 0.2109(6) -0.0548(4) 0.5456(5) 0.0267(18) Uani 1 1 d .
C1C C 0.5419(5) -0.0841(5) 0.8989(5) 0.035(2) Uani 1 1 d .
H1CA H 0.5392 -0.0565 0.9611 0.052 Uiso 1 1 calc R
H1CB H 0.6025 -0.0798 0.8811 0.052 Uiso 1 1 calc R
H1CC H 0.5255 -0.1440 0.9034 0.052 Uiso 1 1 calc R
C1D C 0.5284(5) 0.1085(5) 0.6101(6) 0.041(2) Uani 1 1 d .
H1DA H 0.5267 0.0781 0.5490 0.062 Uiso 1 1 calc R
H1DB H 0.5900 0.1116 0.6404 0.062 Uiso 1 1 calc R
H1DC H 0.5050 0.1660 0.5985 0.062 Uiso 1 1 calc R
C2 C 0.5160(6) 0.0109(4) 0.7532(5) 0.0269(17) Uani 1 1 d .
H2 H 0.5791 0.0116 0.7586 0.032 Uiso 1 1 calc R
C3 C 0.3749(5) -0.2021(4) 0.6624(6) 0.0296(18) Uani 1 1 d .
H3 H 0.3968 -0.1799 0.7235 0.035 Uiso 1 1 calc R
C4 C 0.3765(6) 0.3122(5) 0.8307(6) 0.036(2) Uani 1 1 d .
H4 H 0.4106 0.3457 0.7921 0.043 Uiso 1 1 calc R
C5 C 0.4049(6) -0.2807(5) 0.6311(7) 0.042(2) Uani 1 1 d .
H5 H 0.4492 -0.3107 0.6711 0.051 Uiso 1 1 calc R
C6 C 0.3076(7) -0.2741(6) 0.4818(7) 0.044(2) Uani 1 1 d .
H6 H 0.2847 -0.2981 0.4220 0.052 Uiso 1 1 calc R
C7 C 0.3711(6) -0.3164(5) 0.5420(7) 0.041(2) Uani 1 1 d .
H7 H 0.3924 -0.3699 0.5234 0.049 Uiso 1 1 calc R
C8 C 0.1619(5) 0.0247(4) 0.5556(6) 0.0303(18) Uani 1 1 d .
C9 C 0.1871(5) 0.0673(4) 0.6475(5) 0.0236(18) Uani 1 1 d .
C10 C 0.1445(5) 0.1457(4) 0.6597(5) 0.0281(18) Uani 1 1 d .
H10 H 0.1586 0.1761 0.7179 0.034 Uiso 1 1 calc R
C11 C 0.0811(6) 0.1808(5) 0.5875(6) 0.038(2) Uani 1 1 d .
H11 H 0.0545 0.2341 0.5977 0.045 Uiso 1 1 calc R
C12 C 0.0576(5) 0.1362(5) 0.5001(6) 0.039(2) Uani 1 1 d .
H12 H 0.0154 0.1595 0.4520 0.046 Uiso 1 1 calc R
C13 C 0.0973(6) 0.0576(5) 0.4855(6) 0.036(2) Uani 1 1 d .
H13 H 0.0805 0.0266 0.4283 0.043 Uiso 1 1 calc R
C14 C 0.2773(5) 0.2142(4) 0.9455(5) 0.0241(17) Uani 1 1 d .
C15 C 0.3064(5) 0.1789(4) 0.8623(5) 0.0220(16) Uani 1 1 d .
C16 C 0.3547(6) 0.2272(5) 0.8029(6) 0.0279(18) Uani 1 1 d .
H16 H 0.3725 0.2041 0.7456 0.034 Uiso 1 1 calc R
C17 C 0.4769(5) -0.0401(4) 0.8223(5) 0.0239(16) Uani 1 1 d .
C18 C 0.3482(5) 0.3479(4) 0.9152(6) 0.0324(19) Uani 1 1 d .
H18 H 0.3638 0.4047 0.9323 0.039 Uiso 1 1 calc R
C19 C 0.2976(5) 0.3003(4) 0.9735(5) 0.0274(18) Uani 1 1 d .
H19 H 0.2775 0.3240 1.0294 0.033 Uiso 1 1 calc R
C20 C 0.2247(5) 0.0678(4) 0.9112(5) 0.0186(16) Uani 1 1 d .
C21 C 0.1802(5) -0.0146(4) 0.8950(4) 0.0182(14) Uani 1 1 d .
C22 C 0.1958(5) -0.0531(4) 0.8050(5) 0.0206(16) Uani 1 1 d .
C23 C 0.1498(5) -0.1297(4) 0.7804(5) 0.0229(16) Uani 1 1 d .
H23 H 0.1571 -0.1564 0.7212 0.028 Uiso 1 1 calc R
C24 C 0.0930(5) -0.1673(4) 0.8422(5) 0.0290(18) Uani 1 1 d .
H24 H 0.0636 -0.2191 0.8242 0.035 Uiso 1 1 calc R
C25 C 0.0798(6) -0.1283(4) 0.9308(6) 0.032(2) Uani 1 1 d .
H25 H 0.0424 -0.1541 0.9723 0.038 Uiso 1 1 calc R
C26 C 0.1226(5) -0.0509(4) 0.9564(5) 0.0219(16) Uani 1 1 d .
H26 H 0.1128 -0.0233 1.0145 0.026 Uiso 1 1 calc R
C27 C 0.2033(6) 0.0054(6) 1.2217(6) 0.044(2) Uani 1 1 d .
H27 H 0.2490 0.0469 1.2301 0.053 Uiso 1 1 calc R
C28 C 0.2250(6) -0.0743(6) 1.1995(6) 0.046(2) Uani 1 1 d .
H28 H 0.2849 -0.0883 1.1922 0.055 Uiso 1 1 calc R
C29 C 0.1582(7) -0.1368(5) 1.1871(6) 0.041(2) Uani 1 1 d .
H29 H 0.1731 -0.1934 1.1720 0.049 Uiso 1 1 calc R
C30 C 0.0697(7) -0.1158(6) 1.1971(6) 0.050(3) Uani 1 1 d .
H30 H 0.0242 -0.1574 1.1874 0.060 Uiso 1 1 calc R
C31 C 0.0492(6) -0.0320(7) 1.2217(6) 0.051(2) Uani 1 1 d .
H31 H -0.0099 -0.0166 1.2307 0.061 Uiso 1 1 calc R
C32 C 0.1184(8) 0.0290(6) 1.2326(6) 0.047(3) Uani 1 1 d .
H32 H 0.1057 0.0861 1.2475 0.057 Uiso 1 1 calc R
C48 C 0.4711(5) 0.0609(4) 0.6770(5) 0.0253(17) Uani 1 1 d .

loop_
_atom_site_aniso_label
_atom_site_aniso_U_11
_atom_site_aniso_U_22
_atom_site_aniso_U_33
_atom_site_aniso_U_23
_atom_site_aniso_U_13
_atom_site_aniso_U_12
Ir1 0.02086(16) 0.01784(15) 0.01440(14) 0.00062(10) 0.00510(10) 0.00052(12)
S1 0.0512(15) 0.0417(11) 0.0197(10) -0.0060(8) 0.0005(10) -0.0064(11)
S2 0.0353(12) 0.0248(9) 0.0200(9) -0.0055(7) 0.0105(8) -0.0051(8)
O1 0.019(3) 0.024(2) 0.024(3) 0.0037(19) 0.006(2) 0.000(2)
O2 0.023(3) 0.018(2) 0.023(3) 0.0030(18) 0.008(2) 0.000(2)
N1 0.019(3) 0.023(3) 0.020(3) 0.001(2) 0.006(3) -0.004(3)
N2 0.022(4) 0.020(3) 0.018(3) -0.001(2) -0.001(3) -0.001(3)
C1 0.037(5) 0.038(4) 0.030(4) -0.012(3) 0.020(4) -0.014(4)
C1A 0.019(4) 0.019(3) 0.027(4) -0.003(3) 0.013(3) -0.007(3)
C1B 0.036(5) 0.031(4) 0.014(4) -0.003(3) 0.009(3) 0.009(4)
C1C 0.033(5) 0.039(4) 0.034(5) 0.011(3) 0.008(4) 0.007(4)
C1D 0.028(5) 0.063(5) 0.034(5) 0.013(4) 0.007(4) -0.005(4)
C2 0.026(4) 0.023(4) 0.034(4) 0.002(3) 0.009(3) -0.003(3)
C3 0.027(5) 0.027(4) 0.035(5) -0.010(3) 0.003(4) 0.001(4)
C4 0.043(6) 0.026(4) 0.043(5) -0.002(3) 0.027(4) -0.007(4)
C5 0.034(6) 0.034(4) 0.060(6) -0.010(4) 0.010(5) 0.014(4)
C6 0.057(7) 0.035(4) 0.043(6) -0.017(4) 0.027(5) -0.023(5)
C7 0.038(6) 0.031(4) 0.059(6) -0.021(4) 0.024(5) 0.001(4)
C8 0.031(5) 0.023(4) 0.039(5) 0.008(3) 0.012(4) -0.004(3)
C9 0.031(5) 0.018(3) 0.026(4) 0.007(3) 0.020(4) -0.004(3)
C10 0.031(5) 0.034(4) 0.021(4) 0.003(3) 0.009(3) 0.013(4)
C11 0.038(5) 0.039(4) 0.039(5) 0.021(4) 0.020(4) 0.018(4)
C12 0.025(5) 0.055(5) 0.034(5) 0.021(4) -0.001(4) 0.004(4)
C13 0.033(5) 0.043(5) 0.031(5) 0.008(4) -0.002(4) -0.004(4)
C14 0.025(5) 0.021(4) 0.026(4) -0.006(3) 0.004(3) 0.003(3)
C15 0.021(4) 0.021(3) 0.023(4) 0.001(3) -0.001(3) 0.002(3)
C16 0.037(5) 0.023(3) 0.026(4) -0.002(3) 0.014(4) -0.006(4)
C17 0.028(5) 0.019(3) 0.024(4) -0.005(3) 0.003(3) 0.006(3)
C18 0.039(5) 0.014(3) 0.045(5) -0.010(3) 0.007(4) -0.007(3)
C19 0.029(5) 0.027(4) 0.028(4) -0.011(3) 0.008(4) -0.002(3)
C20 0.018(4) 0.025(4) 0.012(3) 0.003(3) -0.001(3) 0.001(3)
C21 0.024(4) 0.019(3) 0.011(3) 0.005(3) -0.002(3) -0.002(3)
C22 0.014(4) 0.029(4) 0.018(4) -0.001(3) -0.002(3) 0.013(3)
C23 0.025(4) 0.027(4) 0.016(4) -0.006(3) 0.003(3) -0.002(3)
C24 0.041(5) 0.022(4) 0.024(4) 0.002(3) 0.006(4) -0.015(3)
C25 0.048(6) 0.021(4) 0.030(5) 0.003(3) 0.021(4) -0.006(4)
C26 0.025(4) 0.023(4) 0.019(4) -0.006(3) 0.008(3) -0.008(3)
C27 0.038(6) 0.064(6) 0.027(4) 0.008(4) -0.008(4) -0.015(5)
C28 0.035(6) 0.068(6) 0.034(5) 0.007(4) 0.005(4) 0.014(5)
C29 0.063(7) 0.035(5) 0.025(5) 0.014(3) 0.007(4) 0.006(5)
C30 0.064(7) 0.059(6) 0.024(5) 0.021(4) -0.004(5) -0.031(6)
C31 0.027(5) 0.101(7) 0.026(4) 0.010(5) 0.006(4) 0.015(5)
C32 0.071(8) 0.046(5) 0.023(4) 0.009(4) -0.003(5) 0.013(5)
C48 0.032(5) 0.027(4) 0.019(4) 0.002(3) 0.013(4) 0.000(4)

loop_
_atom_type_symbol
_atom_type_description
_atom_type_scat_dispersion_real
_atom_type_scat_dispersion_imag
_atom_type_scat_source
C C 0.0033 0.0016 'International Tables Vol C Tables 4.2.6.8 and 6.1.1.4'
H H 0.0000 0.0000 'International Tables Vol C Tables 4.2.6.8 and 6.1.1.4'
Ir Ir -1.4442 7.9887 'International Tables Vol C Tables 4.2.6.8 and 6.1.1.4'
N N 0.0061 0.0033 'International Tables Vol C Tables 4.2.6.8 and 6.1.1.4'
O O 0.0106 0.0060 'International Tables Vol C Tables 4.2.6.8 and 6.1.1.4'
S S 0.1246 0.1234 'International Tables Vol C Tables 4.2.6.8 and 6.1.1.4'

loop_
_geom_angle_atom_site_label_1
_geom_angle_atom_site_label_2
_geom_angle_atom_site_label_3
_geom_angle
O2 Ir1 O1 87.95(17)
N1 Ir1 O1 86.85(19)
N1 Ir1 O2 100.19(19)
N2 Ir1 O1 99.61(19)
N2 Ir1 O2 86.57(19)
N2 Ir1 N1 170.9(2)
C9 Ir1 O1 91.0(2)
C9 Ir1 O2 178.4(2)
C9 Ir1 N1 80.9(3)
C9 Ir1 N2 92.5(2)
C22 Ir1 O1 177.8(2)
C22 Ir1 O2 89.9(2)
C22 Ir1 N1 93.3(2)
C22 Ir1 N2 80.5(2)
C22 Ir1 C9 91.2(3)
C1B S1 C1 89.6(4)
C20 S2 C14 88.9(3)
C48 O1 Ir1 124.8(4)
C17 O2 Ir1 125.9(4)
C1A N1 Ir1 134.2(5)
C1B N1 Ir1 113.7(4)
C1B N1 C1A 112.0(6)
C15 N2 Ir1 134.0(5)
C20 N2 Ir1 113.7(4)
C20 N2 C15 111.9(6)
C1A C1 S1 111.1(5)
C1A C1 C6 120.0(8)
C6 C1 S1 128.9(7)
N1 C1A C1 112.3(7)
C3 C1A N1 127.3(6)
C3 C1A C1 120.4(7)
N1 C1B S1 115.0(5)
N1 C1B C8 118.0(6)
C8 C1B S1 126.8(6)
H1CA C1C H1CB 109.5
H1CA C1C H1CC 109.5
H1CB C1C H1CC 109.5
C17 C1C H1CA 109.5
C17 C1C H1CB 109.5
C17 C1C H1CC 109.5
H1DA C1D H1DB 109.5
H1DA C1D H1DC 109.5
H1DB C1D H1DC 109.5
C48 C1D H1DA 109.5
C48 C1D H1DB 109.5
C48 C1D H1DC 109.5
C17 C2 H2 116.1
C48 C2 H2 116.1
C48 C2 C17 127.8(8)
C1A C3 H3 121.0
C1A C3 C5 118.1(7)
C5 C3 H3 121.0
C16 C4 H4 119.4
C18 C4 H4 119.4
C18 C4 C16 121.2(7)
C3 C5 H5 119.0
C3 C5 C7 122.0(8)
C7 C5 H5 119.0
C1 C6 H6 120.5
C7 C6 C1 119.1(8)
C7 C6 H6 120.5
C5 C7 H7 119.8
C6 C7 C5 120.4(8)
C6 C7 H7 119.8
C9 C8 C1B 113.0(7)
C13 C8 C1B 124.5(7)
C13 C8 C9 122.5(7)
C8 C9 Ir1 114.3(5)
C10 C9 Ir1 130.0(6)
C10 C9 C8 115.5(7)
C9 C10 H10 118.9
C9 C10 C11 122.2(7)
C11 C10 H10 118.9
C10 C11 H11 119.9
C12 C11 C10 120.2(7)
C12 C11 H11 119.9
C11 C12 H12 120.2
C13 C12 C11 119.6(8)
C13 C12 H12 120.2
C8 C13 H13 120.0
C12 C13 C8 120.0(8)
C12 C13 H13 120.0
C15 C14 S2 111.4(5)
C15 C14 C19 121.5(7)
C19 C14 S2 127.1(5)
C14 C15 N2 113.1(6)
C16 C15 N2 125.8(6)
C16 C15 C14 121.0(6)
C4 C16 H16 121.0
C15 C16 C4 118.1(7)
C15 C16 H16 121.0
O2 C17 C1C 117.4(6)
O2 C17 C2 126.2(7)
C2 C17 C1C 116.4(7)
C4 C18 H18 119.6
C19 C18 C4 120.8(6)
C19 C18 H18 119.6
C14 C19 H19 121.3
C18 C19 C14 117.4(6)
C18 C19 H19 121.3
N2 C20 S2 114.8(5)
N2 C20 C21 117.7(6)
C21 C20 S2 127.2(5)
C22 C21 C20 112.8(6)
C26 C21 C20 124.6(6)
C26 C21 C22 122.5(6)
C21 C22 Ir1 114.8(5)
C23 C22 Ir1 128.7(5)
C23 C22 C21 116.4(6)
C22 C23 H23 119.2
C22 C23 C24 121.6(6)
C24 C23 H23 119.2
C23 C24 H24 119.7
C23 C24 C25 120.6(6)
C25 C24 H24 119.7
C24 C25 H25 120.3
C26 C25 C24 119.5(7)
C26 C25 H25 120.3
C21 C26 H26 120.3
C25 C26 C21 119.5(6)
C25 C26 H26 120.3
C28 C27 H27 118.7
C28 C27 C32 122.6(9)
C32 C27 H27 118.7
C27 C28 H28 120.3
C27 C28 C29 119.5(9)
C29 C28 H28 120.3
C28 C29 H29 119.9
C30 C29 C28 120.1(8)
C30 C29 H29 119.9
C29 C30 H30 120.5
C29 C30 C31 119.1(9)
C31 C30 H30 120.5
C30 C31 H31 120.6
C30 C31 C32 118.8(9)
C32 C31 H31 120.6
C27 C32 C31 119.9(9)
C27 C32 H32 120.1
C31 C32 H32 120.1
O1 C48 C1D 114.9(6)
O1 C48 C2 127.1(7)
C2 C48 C1D 117.9(7)

loop_
_geom_bond_atom_site_label_1
_geom_bond_atom_site_label_2
_geom_bond_distance
Ir1 O1 2.158(4)
Ir1 O2 2.145(5)
Ir1 N1 2.059(5)
Ir1 N2 2.050(5)
Ir1 C9 1.991(8)
Ir1 C22 1.990(7)
S1 C1 1.721(9)
S1 C1B 1.712(7)
S2 C14 1.735(8)
S2 C20 1.720(7)
O1 C48 1.248(8)
O2 C17 1.247(8)
N1 C1A 1.392(8)
N1 C1B 1.321(9)
N2 C15 1.383(8)
N2 C20 1.329(8)
C1 C1A 1.399(10)
C1 C6 1.404(12)
C1A C3 1.374(10)
C1B C8 1.442(10)
C1C H1CA 0.9600
C1C H1CB 0.9600
C1C H1CC 0.9600
C1C C17 1.506(9)
C1D H1DA 0.9600
C1D H1DB 0.9600
C1D H1DC 0.9600
C1D C48 1.512(9)
C2 H2 0.9300
C2 C17 1.408(10)
C2 C48 1.406(9)
C3 H3 0.9300
C3 C5 1.378(10)
C4 H4 0.9300
C4 C16 1.394(9)
C4 C18 1.394(10)
C5 H5 0.9300
C5 C7 1.384(11)
C6 H6 0.9300
C6 C7 1.349(13)
C7 H7 0.9300
C8 C9 1.434(10)
C8 C13 1.375(10)
C9 C10 1.385(9)
C10 H10 0.9300
C10 C11 1.396(10)
C11 H11 0.9300
C11 C12 1.393(11)
C12 H12 0.9300
C12 C13 1.373(11)
C13 H13 0.9300
C14 C15 1.379(9)
C14 C19 1.408(10)
C15 C16 1.368(10)
C16 H16 0.9300
C18 H18 0.9300
C18 C19 1.372(10)
C19 H19 0.9300
C20 C21 1.440(8)
C21 C22 1.415(9)
C21 C26 1.385(9)
C22 C23 1.388(9)
C23 H23 0.9300
C23 C24 1.390(9)
C24 H24 0.9300
C24 C25 1.392(9)
C25 H25 0.9300
C25 C26 1.380(9)
C26 H26 0.9300
C27 H27 0.9300
C27 C28 1.315(11)
C27 C32 1.335(13)
C28 H28 0.9300
C28 C29 1.380(12)
C29 H29 0.9300
C29 C30 1.374(13)
C30 H30 0.9300
C30 C31 1.380(13)
C31 H31 0.9300
C31 C32 1.388(14)
C32 H32 0.9300

loop_
_diffrn_oxdiff_twin_id
_diffrn_oxdiff_twin_ratio
_diffrn_oxdiff_twin_reflns_isolated
_diffrn_oxdiff_twin_reflns_overlapped
1 0.7198 3642 9600
2 0.2802 3603 9600
